data_7135269
loop_
_publ_author_name
'Liu, Chenrui'
'Peng, Lingya'
'Chen, Yumeng'
'An, Jingyi'
'Li, Zhaoxin'
'Huang, Wenshuang'
'Cui, Ganglong'
'Hu, Shaowei'

_publ_section_title
;
 Catalytic Dinitrogen Silylation by Tris(pyrazolyl)borate-Supported
 Titanium Complexes
;
_journal_name_full 'Chemical Communications'
_journal_paper_doi 10.1039/D5CC04879F
_journal_year 2025
_chemical_formula_moiety 'C29 H49 B N7 O Si2 Ti'
_chemical_formula_sum 'C29 H49 B N7 O Si2 Ti'
_chemical_formula_weight 626.64
_space_group_crystal_system triclinic
_space_group_IT_number 2
_space_group_name_Hall '-P 1'
_space_group_name_H-M_alt 'P -1'
_atom_sites_solution_hydrogens geom
_atom_sites_solution_primary dual
_audit_creation_date 2024-02-06
_audit_creation_method
;
Olex2 1.5
(compiled 2023.08.24 svn.re1ec1418 for OlexSys, GUI svn.r6817)
;
_audit_update_record
;
2024-02-06 deposited with the CCDC.	2025-11-30 downloaded from the CCDC.
;
_cell_angle_alpha 79.695(3)
_cell_angle_beta 71.091(4)
_cell_angle_gamma 65.428(4)
_cell_formula_units_Z 2
_cell_length_a 11.9183(5)
_cell_length_b 12.1325(4)
_cell_length_c 14.2731(6)
_cell_measurement_reflns_used 15512
_cell_measurement_temperature 122(20)
_cell_measurement_theta_max 75.9940
_cell_measurement_theta_min 3.2620
_cell_volume 1773.34(14)
_computing_cell_refinement 'CrysAlisPro 1.171.42.85a (Rigaku OD, 2023)'
_computing_data_collection 'CrysAlisPro 1.171.42.85a (Rigaku OD, 2023)'
_computing_data_reduction 'CrysAlisPro 1.171.42.85a (Rigaku OD, 2023)'
_computing_molecular_graphics 'Olex2 1.5 (Dolomanov et al., 2009)'
_computing_publication_material 'Olex2 1.5 (Dolomanov et al., 2009)'
_computing_structure_refinement 'SHELXL 2018/3 (Sheldrick, 2015)'
_computing_structure_solution 'SHELXT 2018/2 (Sheldrick, 2018)'
_diffrn_ambient_environment N~2~
_diffrn_ambient_temperature 122(20)
_diffrn_detector 'Hybrid Pixel Array Detector'
_diffrn_detector_area_resol_mean 10.0000
_diffrn_detector_type HyPix
_diffrn_measured_fraction_theta_full 0.996
_diffrn_measured_fraction_theta_max 0.996
_diffrn_measurement_details
;
List of Runs (angles in degrees, time in seconds):

  # Type    Start    End  Width  t~exp~   \w     \q     \k     \f   Frames
#--------------------------------------------------------------------------
  1  \w     31.00 114.00   0.50    0.05    --   47.05  61.00 -65.00  166
  2  \w    138.00 173.00   0.50    0.40    --  104.75  61.00 -65.00   70
  3  \w    109.00 177.00   0.50    0.40    --  104.75  45.00 -30.00  136
  4  \w    102.00 128.00   0.50    0.40    --  104.75  61.00 -65.00   52
  5  \w     96.00 176.00   0.50    0.40    --  104.75  45.00-120.00  160
  6  \w    102.00 156.00   0.50    0.40    --  104.75  30.00  30.00  108
  7  \w     33.00  58.00   0.50    0.40    --  104.75 -61.00 155.00   50
  8  \w     36.00 107.00   0.50    0.40    --  104.75 -77.00 120.00  142
  9  \w     34.00  64.00   0.50    0.40    --  104.75 -61.00  60.00   60
 10  \w     37.00  62.00   0.50    0.40    --  104.75 -61.00  30.00   50
 11  \w     32.00  69.00   0.50    0.40    --  104.75 -61.00 -60.00   74
 12  \w     36.00 106.00   0.50    0.40    --  104.75 -94.00-150.00  140
 13  \w     80.00 115.00   0.50    0.40    --  104.75-125.00-180.00   70
 14  \w     25.00  89.00   0.50    0.05    --   47.05-125.00-180.00  128
 15  \w     76.00 117.00   0.50    0.40    --  104.75-125.00 -90.00   82
 16  \w     40.00 107.00   0.50    0.40    --  104.75 -94.00 -90.00  134
 17  \w     38.00 107.00   0.50    0.40    --  104.75 -94.00 -30.00  138
 18  \w     69.00 107.00   0.50    0.40    --  104.75 -94.00  30.00   76
 19  \w     41.00  78.00   0.50    0.40    --  104.75-125.00  30.00   74
 20  \w     83.00 115.00   0.50    0.40    --  104.75-125.00  30.00   64
 21  \w     38.00 105.00   0.50    0.40    --  104.75-125.00 150.00  134
 22  \w     27.00  64.00   0.50    0.05    --   47.05 -61.00 155.00   74
 23  \w    -49.00 -23.00   0.50    0.05    --  -47.05  61.00 -65.00   52
 24  \w    -17.00   9.00   0.50    0.05    --  -47.05  61.00 -65.00   52
 25  \w    -23.00  21.00   0.50    0.05    --   47.05 -61.00 155.00   88
 26  \w    -25.00   4.00   0.50    0.05    --   47.05 -19.00   0.00   58
 27  \w    -10.00  26.00   0.50    0.05    --  -47.05  37.00 -90.00   72
 28  \w    -66.00 -37.00   0.50    0.40    -- -102.00  61.00 -65.00   58
 29  \w    -68.00 -29.00   0.50    0.40    -- -102.00  61.00 -30.00   78
 30  \w    -68.00 -41.00   0.50    0.40    -- -102.00  61.00  60.00   54
 31  \w    -69.00 -36.00   0.50    0.40    -- -102.00  61.00  90.00   66
 32  \w    -66.00 -29.00   0.50    0.40    -- -102.00  61.00 120.00   74
 33  \w   -175.00-129.00   0.50    0.40    -- -102.00 -30.00  90.00   92
 34  \w   -175.00 -85.00   0.50    0.40    -- -102.00 -61.00 155.00  180
 35  \w   -107.00 -31.00   0.50    0.05    --  -47.05 -61.00 155.00  152
 36  \w    -73.00 -37.00   0.50    0.40    -- -102.00 125.00 -30.00   72
 37  \w   -163.00 -86.00   0.50    0.40    -- -102.00 -61.00-120.00  154
 38  \w   -117.00 -84.00   0.50    0.05    --  -47.05-125.00-150.00   66
 39  \w   -117.00 -91.00   0.50    0.05    --  -47.05-125.00 -60.00   52
;
_diffrn_measurement_device 'four-circle diffractometer'
_diffrn_measurement_device_type 'XtaLAB Synergy R, DW system, HyPix'
_diffrn_measurement_method '\w scans'
_diffrn_orient_matrix_type 'CrysAlisPro convention (1999,Acta A55,543-557)'
_diffrn_orient_matrix_UB_11 -0.0858415000
_diffrn_orient_matrix_UB_12 -0.0055583000
_diffrn_orient_matrix_UB_13 -0.0583134000
_diffrn_orient_matrix_UB_21 0.0025018000
_diffrn_orient_matrix_UB_22 0.1194494000
_diffrn_orient_matrix_UB_23 -0.0577594000
_diffrn_orient_matrix_UB_31 0.1205504000
_diffrn_orient_matrix_UB_32 -0.0724354000
_diffrn_orient_matrix_UB_33 -0.0794648000
_diffrn_radiation_monochromator mirror
_diffrn_radiation_probe x-ray
_diffrn_radiation_type 'Cu K\a'
_diffrn_radiation_wavelength 1.54184
_diffrn_reflns_av_R_equivalents 0.0309
_diffrn_reflns_av_unetI/netI 0.0291
_diffrn_reflns_Laue_measured_fraction_full 0.996
_diffrn_reflns_Laue_measured_fraction_max 0.996
_diffrn_reflns_limit_h_max 14
_diffrn_reflns_limit_h_min -14
_diffrn_reflns_limit_k_max 14
_diffrn_reflns_limit_k_min -14
_diffrn_reflns_limit_l_max 16
_diffrn_reflns_limit_l_min -17
_diffrn_reflns_number 20579
_diffrn_reflns_point_group_measured_fraction_full 0.996
_diffrn_reflns_point_group_measured_fraction_max 0.996
_diffrn_reflns_theta_full 67.079
_diffrn_reflns_theta_max 67.079
_diffrn_reflns_theta_min 3.277
_diffrn_source 'Rotating-anode X-ray tube'
_diffrn_source_type 'Rigaku (Cu) X-ray Source'
_exptl_absorpt_coefficient_mu 2.936
_exptl_absorpt_correction_T_max 1.00000
_exptl_absorpt_correction_T_min 0.74209
_exptl_absorpt_correction_type multi-scan
_exptl_absorpt_process_details
;
CrysAlisPro 1.171.42.85a (Rigaku Oxford Diffraction, 2023)
Empirical absorption correction using spherical harmonics,
implemented in SCALE3 ABSPACK scaling algorithm.
;
_exptl_crystal_colour 'metallic orangish orange'
_exptl_crystal_colour_lustre metallic
_exptl_crystal_colour_modifier orangish
_exptl_crystal_colour_primary orange
_exptl_crystal_density_diffrn 1.174
_exptl_crystal_description block
_exptl_crystal_F_000 670
_exptl_crystal_size_max 0.2
_exptl_crystal_size_mid 0.15
_exptl_crystal_size_min 0.1
_refine_diff_density_max 0.371
_refine_diff_density_min -0.412
_refine_diff_density_rms 0.041
_refine_ls_extinction_method none
_refine_ls_goodness_of_fit_ref 1.071
_refine_ls_hydrogen_treatment constr
_refine_ls_matrix_type full
_refine_ls_number_parameters 384
_refine_ls_number_reflns 6329
_refine_ls_number_restraints 0
_refine_ls_restrained_S_all 1.071
_refine_ls_R_factor_all 0.0412
_refine_ls_R_factor_gt 0.0387
_refine_ls_shift/su_max 0.002
_refine_ls_shift/su_mean 0.000
_refine_ls_structure_factor_coef Fsqd
_refine_ls_weighting_details 'w=1/[\s^2^(Fo^2^)+(0.0638P)^2^+0.3251P] where P=(Fo^2^+2Fc^2^)/3'
_refine_ls_weighting_scheme calc
_refine_ls_wR_factor_gt 0.1077
_refine_ls_wR_factor_ref 0.1095
_reflns_Friedel_coverage 0.000
_reflns_number_gt 5895
_reflns_number_total 6329
_reflns_threshold_expression 'I > 2\s(I)'
_cod_data_source_file d5cc04879f2.cif
_cod_data_source_block exp_18759_auto
_cod_database_code 7135269
_shelx_shelxl_version_number 2018/3
_chemical_oxdiff_formula 'C H O N B Ti Si'
_shelx_space_group_comment
;
The symmetry employed for this shelxl refinement is uniquely defined
by the following loop, which should always be used as a source of
symmetry information in preference to the above space-group names.
They are only intended as comments.
;
_shelx_estimated_absorpt_t_max 0.758
_shelx_estimated_absorpt_t_min 0.591
_olex2_refinement_description
;
1. Fixed Uiso
 At 1.2 times of:
  All B(H) groups, All C(H) groups
 At 1.5 times of:
  All C(H,H,H) groups
2.a Ternary CH refined with riding coordinates:
 B1(H1)
2.b Aromatic/amide H refined with riding coordinates:
 C13(H13), C8(H8), C26(H26), C3(H3), C24(H24), C25(H25)
2.c Idealised Me refined as rotating group:
 C5(H5A,H5B,H5C), C29(H29A,H29B,H29C), C16(H16A,H16B,H16C), C10(H10A,H10B,
 H10C), C15(H15A,H15B,H15C), C6(H6A,H6B,H6C), C11(H11A,H11B,H11C), C1(H1A,H1B,
 H1C), C20(H20A,H20B,H20C), C17(H17A,H17B,H17C), C18(H18A,H18B,H18C), C28(H28A,
 H28B,H28C), C21(H21A,H21B,H21C), C19(H19A,H19B,H19C)
;
_olex2_submission_special_instructions 'No special instructions were received'
_oxdiff_exptl_absorpt_empirical_details
;
Empirical correction (ABSPACK) includes:
- Absorption correction using spherical harmonics
- Frame scaling
;
_oxdiff_exptl_absorpt_empirical_full_max 1.313
_oxdiff_exptl_absorpt_empirical_full_min 0.733

loop_
_space_group_symop_operation_xyz
'x, y, z'
'-x, -y, -z'

loop_
_atom_site_label
_atom_site_type_symbol
_atom_site_fract_x
_atom_site_fract_y
_atom_site_fract_z
_atom_site_U_iso_or_equiv
_atom_site_adp_type
_atom_site_occupancy
_atom_site_site_symmetry_order
_atom_site_calc_flag
_atom_site_refinement_flags_posn
_atom_site_refinement_flags_adp
_atom_site_refinement_flags_occupancy
_atom_site_disorder_assembly
_atom_site_disorder_group
Ti1 Ti 0.69855(3) 0.68866(2) 0.76360(2) 0.03926(11) Uani 1 1 d . . . . .
Si1 Si 0.47148(5) 0.79322(5) 0.64242(4) 0.05457(15) Uani 1 1 d . . . . .
Si2 Si 0.56187(7) 0.53601(6) 0.72186(6) 0.07285(19) Uani 1 1 d . . . . .
O1 O 0.83426(11) 0.53626(10) 0.75835(10) 0.0496(3) Uani 1 1 d . . . . .
N5 N 0.55333(13) 0.85609(12) 0.83810(10) 0.0439(3) Uani 1 1 d . . . . .
N4 N 0.58641(14) 0.95482(12) 0.82393(11) 0.0441(3) Uani 1 1 d . . . . .
N7 N 0.77820(13) 0.79401(12) 0.65073(11) 0.0432(3) Uani 1 1 d . . . . .
N3 N 0.78550(14) 0.73388(13) 0.86437(11) 0.0480(3) Uani 1 1 d . . . . .
N6 N 0.77248(14) 0.90381(12) 0.66857(11) 0.0448(3) Uani 1 1 d . . . . .
N2 N 0.80893(14) 0.83846(13) 0.83751(12) 0.0477(3) Uani 1 1 d . . . . .
N1 N 0.56669(15) 0.67907(14) 0.70870(12) 0.0493(3) Uani 1 1 d . . . . .
C27 C 1.06239(18) 0.47978(17) 0.72036(14) 0.0511(4) Uani 1 1 d . . . . .
C22 C 0.95276(17) 0.45172(16) 0.75745(13) 0.0474(4) Uani 1 1 d . . . . .
C9 C 0.43063(18) 0.89180(17) 0.89329(13) 0.0501(4) Uani 1 1 d . . . . .
C14 C 0.82887(17) 0.78028(17) 0.55237(13) 0.0496(4) Uani 1 1 d . . . . .
C4 C 0.84653(18) 0.67361(17) 0.93287(14) 0.0547(5) Uani 1 1 d . . . . .
C12 C 0.81738(19) 0.95838(18) 0.58228(15) 0.0538(4) Uani 1 1 d . . . . .
C7 C 0.48437(19) 1.05120(16) 0.86827(14) 0.0511(4) Uani 1 1 d . . . . .
C13 C 0.8537(2) 0.8820(2) 0.50756(15) 0.0589(5) Uani 1 1 d . . . . .
H13 H 0.888820 0.896347 0.438782 0.071 Uiso 1 1 calc R U . . .
C2 C 0.88755(18) 0.84040(19) 0.88668(16) 0.0566(5) Uani 1 1 d . . . . .
C8 C 0.38451(19) 1.01390(18) 0.91212(15) 0.0581(5) Uani 1 1 d . . . . .
H8 H 0.300128 1.062035 0.948359 0.070 Uiso 1 1 calc R U . . .
C23 C 0.9659(2) 0.33276(18) 0.79435(17) 0.0623(5) Uani 1 1 d . . . . .
C26 C 1.1823(2) 0.3868(2) 0.71894(17) 0.0656(6) Uani 1 1 d . . . . .
H26 H 1.256995 0.405310 0.694351 0.079 Uiso 1 1 calc R U . . .
C3 C 0.9126(2) 0.7371(2) 0.94783(17) 0.0640(6) Uani 1 1 d . . . . .
H3 H 0.964872 0.713643 0.991710 0.077 Uiso 1 1 calc R U . . .
C5 C 0.8334(2) 0.5600(2) 0.98473(17) 0.0698(6) Uani 1 1 d . . . . .
H5A H 0.756099 0.555248 0.978276 0.105 Uiso 1 1 calc R U . . .
H5B H 0.826272 0.559975 1.055079 0.105 Uiso 1 1 calc R U . . .
H5C H 0.909025 0.489834 0.955001 0.105 Uiso 1 1 calc R U . . .
C29 C 1.0583(2) 0.6046(2) 0.6807(2) 0.0671(6) Uani 1 1 d . . . . .
H29A H 1.030148 0.625654 0.620208 0.101 Uiso 1 1 calc R U . . .
H29B H 1.144190 0.605585 0.665450 0.101 Uiso 1 1 calc R U . . .
H29C H 0.997941 0.663708 0.730532 0.101 Uiso 1 1 calc R U . . .
C16 C 0.4868(2) 0.94244(19) 0.62967(17) 0.0652(5) Uani 1 1 d . . . . .
H16A H 0.464694 0.971392 0.695662 0.098 Uiso 1 1 calc R U . . .
H16B H 0.428402 1.001371 0.592880 0.098 Uiso 1 1 calc R U . . .
H16C H 0.575437 0.932952 0.593775 0.098 Uiso 1 1 calc R U . . .
C10 C 0.3631(2) 0.8060(2) 0.92973(17) 0.0682(6) Uani 1 1 d . . . . .
H10A H 0.380551 0.756688 0.875381 0.102 Uiso 1 1 calc R U . . .
H10B H 0.270416 0.852089 0.953718 0.102 Uiso 1 1 calc R U . . .
H10C H 0.394149 0.752827 0.983968 0.102 Uiso 1 1 calc R U . . .
C15 C 0.8553(2) 0.6671(2) 0.50727(17) 0.0665(6) Uani 1 1 d . . . . .
H15A H 0.919993 0.598371 0.532705 0.100 Uiso 1 1 calc R U . . .
H15B H 0.887261 0.676040 0.435015 0.100 Uiso 1 1 calc R U . . .
H15C H 0.775857 0.652494 0.524475 0.100 Uiso 1 1 calc R U . . .
C24 C 1.0878(3) 0.2441(2) 0.78949(19) 0.0744(7) Uani 1 1 d . . . . .
H24 H 1.096519 0.163408 0.812991 0.089 Uiso 1 1 calc R U . . .
C25 C 1.1952(2) 0.2704(2) 0.7518(2) 0.0756(7) Uani 1 1 d . . . . .
H25 H 1.277823 0.208585 0.748361 0.091 Uiso 1 1 calc R U . . .
B1 B 0.72767(19) 0.94010(17) 0.77666(15) 0.0455(4) Uani 1 1 d . . . . .
H1 H 0.736902 1.017791 0.778753 0.055 Uiso 1 1 calc R U . . .
C6 C 0.4875(2) 1.17296(18) 0.86520(19) 0.0701(6) Uani 1 1 d . . . . .
H6A H 0.556400 1.165918 0.891949 0.105 Uiso 1 1 calc R U . . .
H6B H 0.404918 1.227364 0.905166 0.105 Uiso 1 1 calc R U . . .
H6C H 0.503273 1.205914 0.796462 0.105 Uiso 1 1 calc R U . . .
C11 C 0.8212(3) 1.0812(2) 0.5758(2) 0.0761(6) Uani 1 1 d . . . . .
H11A H 0.734031 1.140764 0.601710 0.114 Uiso 1 1 calc R U . . .
H11B H 0.856125 1.103904 0.506416 0.114 Uiso 1 1 calc R U . . .
H11C H 0.875931 1.079458 0.615022 0.114 Uiso 1 1 calc R U . . .
C1 C 0.9335(2) 0.9409(3) 0.8727(2) 0.0795(7) Uani 1 1 d . . . . .
H1A H 0.977244 0.950680 0.802495 0.119 Uiso 1 1 calc R U . . .
H1B H 0.993425 0.921579 0.912336 0.119 Uiso 1 1 calc R U . . .
H1C H 0.859992 1.016501 0.894091 0.119 Uiso 1 1 calc R U . . .
C20 C 0.5400(3) 0.4836(2) 0.8563(2) 0.0900(8) Uani 1 1 d . . . . .
H20A H 0.595411 0.503317 0.882668 0.135 Uiso 1 1 calc R U . . .
H20B H 0.562984 0.395598 0.862822 0.135 Uiso 1 1 calc R U . . .
H20C H 0.450045 0.524434 0.893647 0.135 Uiso 1 1 calc R U . . .
C17 C 0.2936(2) 0.8345(3) 0.7000(2) 0.0960(9) Uani 1 1 d . . . . .
H17A H 0.276750 0.760372 0.723598 0.144 Uiso 1 1 calc R U . . .
H17B H 0.247651 0.878873 0.650420 0.144 Uiso 1 1 calc R U . . .
H17C H 0.263913 0.885704 0.755964 0.144 Uiso 1 1 calc R U . . .
C18 C 0.5094(3) 0.7490(3) 0.5124(2) 0.0865(8) Uani 1 1 d . . . . .
H18A H 0.598028 0.739352 0.476386 0.130 Uiso 1 1 calc R U . . .
H18B H 0.450423 0.812445 0.478389 0.130 Uiso 1 1 calc R U . . .
H18C H 0.499524 0.672203 0.514870 0.130 Uiso 1 1 calc R U . . .
C28 C 0.8504(3) 0.3008(2) 0.8422(3) 0.1025(11) Uani 1 1 d . . . . .
H28A H 0.787638 0.360950 0.890608 0.154 Uiso 1 1 calc R U . . .
H28B H 0.876546 0.220230 0.875925 0.154 Uiso 1 1 calc R U . . .
H28C H 0.811663 0.300480 0.791362 0.154 Uiso 1 1 calc R U . . .
C21 C 0.7075(4) 0.4268(3) 0.6376(3) 0.1065(11) Uani 1 1 d . . . . .
H21A H 0.706533 0.451259 0.568538 0.160 Uiso 1 1 calc R U . . .
H21B H 0.706796 0.344985 0.653083 0.160 Uiso 1 1 calc R U . . .
H21C H 0.785130 0.426991 0.647259 0.160 Uiso 1 1 calc R U . . .
C19 C 0.4226(5) 0.5267(4) 0.6942(5) 0.161(2) Uani 1 1 d . . . . .
H19A H 0.344742 0.559424 0.748742 0.241 Uiso 1 1 calc R U . . .
H19B H 0.440259 0.441751 0.686907 0.241 Uiso 1 1 calc R U . . .
H19C H 0.409967 0.573979 0.632514 0.241 Uiso 1 1 calc R U . . .

loop_
_atom_site_aniso_label
_atom_site_aniso_U_11
_atom_site_aniso_U_22
_atom_site_aniso_U_33
_atom_site_aniso_U_23
_atom_site_aniso_U_13
_atom_site_aniso_U_12
Ti1 0.03647(17) 0.02832(16) 0.05018(18) -0.00329(11) -0.01209(12) -0.00929(12)
Si1 0.0473(3) 0.0578(3) 0.0580(3) 0.0021(2) -0.0196(2) -0.0179(2)
Si2 0.0823(4) 0.0537(3) 0.1079(5) 0.0081(3) -0.0452(4) -0.0412(3)
O1 0.0405(6) 0.0322(6) 0.0696(8) -0.0052(5) -0.0140(5) -0.0078(5)
N5 0.0400(7) 0.0356(7) 0.0492(7) -0.0029(6) -0.0096(6) -0.0099(6)
N4 0.0427(8) 0.0312(7) 0.0512(8) -0.0070(6) -0.0111(6) -0.0069(6)
N7 0.0420(7) 0.0355(7) 0.0494(8) -0.0077(6) -0.0087(6) -0.0131(6)
N3 0.0453(8) 0.0370(7) 0.0576(8) -0.0067(6) -0.0188(7) -0.0070(6)
N6 0.0424(7) 0.0353(7) 0.0546(8) -0.0046(6) -0.0092(6) -0.0151(6)
N2 0.0430(8) 0.0400(7) 0.0592(8) -0.0133(6) -0.0152(6) -0.0103(6)
N1 0.0492(8) 0.0423(8) 0.0628(9) 0.0012(6) -0.0200(7) -0.0219(7)
C27 0.0442(9) 0.0498(10) 0.0561(10) -0.0169(8) -0.0152(8) -0.0085(8)
C22 0.0438(9) 0.0361(8) 0.0551(9) -0.0107(7) -0.0154(7) -0.0041(7)
C9 0.0435(9) 0.0488(10) 0.0454(9) -0.0001(7) -0.0064(7) -0.0112(8)
C14 0.0427(9) 0.0505(10) 0.0509(9) -0.0096(8) -0.0071(7) -0.0151(8)
C4 0.0468(10) 0.0469(10) 0.0570(10) -0.0105(8) -0.0196(8) 0.0016(8)
C12 0.0488(10) 0.0482(10) 0.0629(11) 0.0011(8) -0.0096(8) -0.0232(8)
C7 0.0514(10) 0.0367(9) 0.0510(9) -0.0090(7) -0.0133(8) -0.0014(8)
C13 0.0532(11) 0.0660(12) 0.0519(10) -0.0009(9) -0.0034(8) -0.0269(10)
C2 0.0407(9) 0.0555(11) 0.0714(12) -0.0270(9) -0.0165(8) -0.0062(8)
C8 0.0451(10) 0.0504(10) 0.0557(10) -0.0101(8) -0.0031(8) -0.0017(8)
C23 0.0629(12) 0.0389(10) 0.0744(13) -0.0018(9) -0.0211(10) -0.0084(9)
C26 0.0465(11) 0.0712(14) 0.0747(13) -0.0203(11) -0.0246(10) -0.0062(10)
C3 0.0520(11) 0.0606(12) 0.0750(13) -0.0220(10) -0.0316(10) 0.0002(9)
C5 0.0727(14) 0.0547(12) 0.0675(13) 0.0036(10) -0.0291(11) -0.0062(10)
C29 0.0452(11) 0.0606(12) 0.0933(16) -0.0119(11) -0.0126(10) -0.0202(9)
C16 0.0718(14) 0.0521(11) 0.0660(12) 0.0111(9) -0.0320(11) -0.0142(10)
C10 0.0578(12) 0.0711(14) 0.0651(12) 0.0019(10) -0.0030(10) -0.0274(11)
C15 0.0673(13) 0.0660(13) 0.0631(12) -0.0244(10) -0.0080(10) -0.0219(11)
C24 0.0788(16) 0.0435(11) 0.0830(15) -0.0020(10) -0.0340(13) 0.0016(11)
C25 0.0601(14) 0.0608(14) 0.0866(16) -0.0144(11) -0.0335(12) 0.0093(11)
B1 0.0448(10) 0.0327(9) 0.0571(11) -0.0092(8) -0.0112(8) -0.0125(8)
C6 0.0724(14) 0.0382(10) 0.0858(15) -0.0171(10) -0.0197(12) -0.0042(9)
C11 0.0856(16) 0.0594(13) 0.0877(16) 0.0056(11) -0.0134(13) -0.0440(13)
C1 0.0611(13) 0.0782(16) 0.112(2) -0.0335(14) -0.0238(13) -0.0277(12)
C20 0.0779(17) 0.0620(14) 0.114(2) 0.0225(14) -0.0144(15) -0.0312(13)
C17 0.0521(14) 0.121(2) 0.103(2) 0.0191(18) -0.0270(13) -0.0272(15)
C18 0.0968(19) 0.0931(19) 0.0757(15) -0.0077(13) -0.0415(14) -0.0281(16)
C28 0.0834(18) 0.0479(13) 0.159(3) 0.0268(16) -0.0298(19) -0.0243(13)
C21 0.155(3) 0.0611(15) 0.113(2) -0.0221(15) -0.034(2) -0.0464(19)
C19 0.172(4) 0.111(3) 0.291(7) 0.052(3) -0.156(5) -0.100(3)

loop_
_atom_type_symbol
_atom_type_description
_atom_type_scat_dispersion_real
_atom_type_scat_dispersion_imag
_atom_type_scat_source
C C 0.0181 0.0091 'International Tables Vol C Tables 4.2.6.8 and 6.1.1.4'
H H 0.0000 0.0000 'International Tables Vol C Tables 4.2.6.8 and 6.1.1.4'
B B 0.0090 0.0039 'International Tables Vol C Tables 4.2.6.8 and 6.1.1.4'
N N 0.0311 0.0180 'International Tables Vol C Tables 4.2.6.8 and 6.1.1.4'
O O 0.0492 0.0322 'International Tables Vol C Tables 4.2.6.8 and 6.1.1.4'
Si Si 0.2541 0.3302 'International Tables Vol C Tables 4.2.6.8 and 6.1.1.4'
Ti Ti 0.2191 1.8069 'International Tables Vol C Tables 4.2.6.8 and 6.1.1.4'

loop_
_geom_angle_atom_site_label_1
_geom_angle_atom_site_label_2
_geom_angle_atom_site_label_3
_geom_angle
_geom_angle_site_symmetry_1
_geom_angle_site_symmetry_3
_geom_angle_publ_flag
O1 Ti1 N5 153.36(6) . . ?
O1 Ti1 N7 103.63(6) . . ?
O1 Ti1 N3 85.00(5) . . ?
O1 Ti1 N1 109.24(6) . . ?
N5 Ti1 N3 72.57(5) . . ?
N7 Ti1 N5 89.87(5) . . ?
N7 Ti1 N3 87.51(6) . . ?
N1 Ti1 N5 90.02(6) . . ?
N1 Ti1 N7 101.22(6) . . ?
N1 Ti1 N3 160.62(6) . . ?
N1 Si1 C16 115.24(9) . . ?
N1 Si1 C17 113.96(11) . . ?
N1 Si1 C18 111.28(11) . . ?
C16 Si1 C17 102.56(14) . . ?
C16 Si1 C18 106.06(13) . . ?
C18 Si1 C17 106.95(15) . . ?
N1 Si2 C20 108.12(11) . . ?
N1 Si2 C21 111.84(12) . . ?
N1 Si2 C19 116.32(14) . . ?
C21 Si2 C20 112.86(15) . . ?
C21 Si2 C19 104.5(2) . . ?
C19 Si2 C20 103.0(2) . . ?
C22 O1 Ti1 159.56(12) . . ?
N4 N5 Ti1 117.62(10) . . ?
C9 N5 Ti1 135.70(13) . . ?
C9 N5 N4 106.57(14) . . ?
N5 N4 B1 120.07(13) . . ?
C7 N4 N5 109.92(15) . . ?
C7 N4 B1 129.41(16) . . ?
N6 N7 Ti1 121.53(11) . . ?
C14 N7 Ti1 131.03(12) . . ?
C14 N7 N6 107.10(14) . . ?
N2 N3 Ti1 115.32(11) . . ?
C4 N3 Ti1 136.06(13) . . ?
C4 N3 N2 106.82(16) . . ?
N7 N6 B1 118.80(14) . . ?
C12 N6 N7 109.52(15) . . ?
C12 N6 B1 131.54(16) . . ?
N3 N2 B1 118.75(14) . . ?
C2 N2 N3 109.69(16) . . ?
C2 N2 B1 130.39(16) . . ?
Si1 N1 Ti1 126.92(8) . . ?
Si2 N1 Ti1 114.27(8) . . ?
Si2 N1 Si1 118.56(9) . . ?
C22 C27 C26 118.5(2) . . ?
C22 C27 C29 123.34(17) . . ?
C26 C27 C29 118.2(2) . . ?
O1 C22 C27 121.62(16) . . ?
O1 C22 C23 119.14(18) . . ?
C27 C22 C23 119.24(17) . . ?
N5 C9 C8 109.39(17) . . ?
N5 C9 C10 122.13(17) . . ?
C8 C9 C10 128.42(18) . . ?
N7 C14 C13 109.09(17) . . ?
N7 C14 C15 121.54(18) . . ?
C13 C14 C15 129.33(18) . . ?
N3 C4 C3 109.49(19) . . ?
N3 C4 C5 121.41(19) . . ?
C3 C4 C5 129.02(19) . . ?
N6 C12 C13 107.66(17) . . ?
N6 C12 C11 122.92(19) . . ?
C13 C12 C11 129.41(19) . . ?
N4 C7 C8 107.38(17) . . ?
N4 C7 C6 123.47(19) . . ?
C8 C7 C6 129.15(18) . . ?
C14 C13 H13 126.7 . . ?
C12 C13 C14 106.63(17) . . ?
C12 C13 H13 126.7 . . ?
N2 C2 C3 107.47(19) . . ?
N2 C2 C1 123.1(2) . . ?
C3 C2 C1 129.4(2) . . ?
C9 C8 H8 126.6 . . ?
C7 C8 C9 106.72(16) . . ?
C7 C8 H8 126.6 . . ?
C22 C23 C28 121.11(19) . . ?
C24 C23 C22 119.5(2) . . ?
C24 C23 C28 119.4(2) . . ?
C27 C26 H26 118.9 . . ?
C25 C26 C27 122.2(2) . . ?
C25 C26 H26 118.9 . . ?
C4 C3 H3 126.8 . . ?
C2 C3 C4 106.50(18) . . ?
C2 C3 H3 126.8 . . ?
C4 C5 H5A 109.5 . . ?
C4 C5 H5B 109.5 . . ?
C4 C5 H5C 109.5 . . ?
H5A C5 H5B 109.5 . . ?
H5A C5 H5C 109.5 . . ?
H5B C5 H5C 109.5 . . ?
C27 C29 H29A 109.5 . . ?
C27 C29 H29B 109.5 . . ?
C27 C29 H29C 109.5 . . ?
H29A C29 H29B 109.5 . . ?
H29A C29 H29C 109.5 . . ?
H29B C29 H29C 109.5 . . ?
Si1 C16 H16A 109.5 . . ?
Si1 C16 H16B 109.5 . . ?
Si1 C16 H16C 109.5 . . ?
H16A C16 H16B 109.5 . . ?
H16A C16 H16C 109.5 . . ?
H16B C16 H16C 109.5 . . ?
C9 C10 H10A 109.5 . . ?
C9 C10 H10B 109.5 . . ?
C9 C10 H10C 109.5 . . ?
H10A C10 H10B 109.5 . . ?
H10A C10 H10C 109.5 . . ?
H10B C10 H10C 109.5 . . ?
C14 C15 H15A 109.5 . . ?
C14 C15 H15B 109.5 . . ?
C14 C15 H15C 109.5 . . ?
H15A C15 H15B 109.5 . . ?
H15A C15 H15C 109.5 . . ?
H15B C15 H15C 109.5 . . ?
C23 C24 H24 119.3 . . ?
C25 C24 C23 121.5(2) . . ?
C25 C24 H24 119.3 . . ?
C26 C25 H25 120.4 . . ?
C24 C25 C26 119.1(2) . . ?
C24 C25 H25 120.4 . . ?
N4 B1 N2 107.42(15) . . ?
N4 B1 H1 109.9 . . ?
N6 B1 N4 110.06(15) . . ?
N6 B1 N2 109.48(14) . . ?
N6 B1 H1 109.9 . . ?
N2 B1 H1 109.9 . . ?
C7 C6 H6A 109.5 . . ?
C7 C6 H6B 109.5 . . ?
C7 C6 H6C 109.5 . . ?
H6A C6 H6B 109.5 . . ?
H6A C6 H6C 109.5 . . ?
H6B C6 H6C 109.5 . . ?
C12 C11 H11A 109.5 . . ?
C12 C11 H11B 109.5 . . ?
C12 C11 H11C 109.5 . . ?
H11A C11 H11B 109.5 . . ?
H11A C11 H11C 109.5 . . ?
H11B C11 H11C 109.5 . . ?
C2 C1 H1A 109.5 . . ?
C2 C1 H1B 109.5 . . ?
C2 C1 H1C 109.5 . . ?
H1A C1 H1B 109.5 . . ?
H1A C1 H1C 109.5 . . ?
H1B C1 H1C 109.5 . . ?
Si2 C20 H20A 109.5 . . ?
Si2 C20 H20B 109.5 . . ?
Si2 C20 H20C 109.5 . . ?
H20A C20 H20B 109.5 . . ?
H20A C20 H20C 109.5 . . ?
H20B C20 H20C 109.5 . . ?
Si1 C17 H17A 109.5 . . ?
Si1 C17 H17B 109.5 . . ?
Si1 C17 H17C 109.5 . . ?
H17A C17 H17B 109.5 . . ?
H17A C17 H17C 109.5 . . ?
H17B C17 H17C 109.5 . . ?
Si1 C18 H18A 109.5 . . ?
Si1 C18 H18B 109.5 . . ?
Si1 C18 H18C 109.5 . . ?
H18A C18 H18B 109.5 . . ?
H18A C18 H18C 109.5 . . ?
H18B C18 H18C 109.5 . . ?
C23 C28 H28A 109.5 . . ?
C23 C28 H28B 109.5 . . ?
C23 C28 H28C 109.5 . . ?
H28A C28 H28B 109.5 . . ?
H28A C28 H28C 109.5 . . ?
H28B C28 H28C 109.5 . . ?
Si2 C21 H21A 109.5 . . ?
Si2 C21 H21B 109.5 . . ?
Si2 C21 H21C 109.5 . . ?
H21A C21 H21B 109.5 . . ?
H21A C21 H21C 109.5 . . ?
H21B C21 H21C 109.5 . . ?
Si2 C19 H19A 109.5 . . ?
Si2 C19 H19B 109.5 . . ?
Si2 C19 H19C 109.5 . . ?
H19A C19 H19B 109.5 . . ?
H19A C19 H19C 109.5 . . ?
H19B C19 H19C 109.5 . . ?

loop_
_geom_bond_atom_site_label_1
_geom_bond_atom_site_label_2
_geom_bond_distance
_geom_bond_site_symmetry_2
_geom_bond_publ_flag
Ti1 O1 1.8773(12) . ?
Ti1 N5 2.2155(14) . ?
Ti1 N7 2.1003(15) . ?
Ti1 N3 2.2726(15) . ?
Ti1 N1 2.0200(15) . ?
Si1 N1 1.7380(16) . ?
Si1 C16 1.865(2) . ?
Si1 C17 1.886(3) . ?
Si1 C18 1.883(3) . ?
Si2 N1 1.7351(16) . ?
Si2 C20 1.880(3) . ?
Si2 C21 1.876(4) . ?
Si2 C19 1.877(3) . ?
O1 C22 1.355(2) . ?
N5 N4 1.373(2) . ?
N5 C9 1.340(2) . ?
N4 C7 1.353(2) . ?
N4 B1 1.542(3) . ?
N7 N6 1.371(2) . ?
N7 C14 1.347(2) . ?
N3 N2 1.373(2) . ?
N3 C4 1.335(2) . ?
N6 C12 1.348(2) . ?
N6 B1 1.540(3) . ?
N2 C2 1.350(2) . ?
N2 B1 1.543(3) . ?
C27 C22 1.400(3) . ?
C27 C26 1.401(3) . ?
C27 C29 1.505(3) . ?
C22 C23 1.407(3) . ?
C9 C8 1.392(3) . ?
C9 C10 1.495(3) . ?
C14 C13 1.385(3) . ?
C14 C15 1.492(3) . ?
C4 C3 1.390(3) . ?
C4 C5 1.488(3) . ?
C12 C13 1.380(3) . ?
C12 C11 1.495(3) . ?
C7 C8 1.370(3) . ?
C7 C6 1.486(3) . ?
C13 H13 0.9500 . ?
C2 C3 1.374(3) . ?
C2 C1 1.491(3) . ?
C8 H8 0.9500 . ?
C23 C24 1.391(3) . ?
C23 C28 1.500(4) . ?
C26 H26 0.9500 . ?
C26 C25 1.367(4) . ?
C3 H3 0.9500 . ?
C5 H5A 0.9800 . ?
C5 H5B 0.9800 . ?
C5 H5C 0.9800 . ?
C29 H29A 0.9800 . ?
C29 H29B 0.9800 . ?
C29 H29C 0.9800 . ?
C16 H16A 0.9800 . ?
C16 H16B 0.9800 . ?
C16 H16C 0.9800 . ?
C10 H10A 0.9800 . ?
C10 H10B 0.9800 . ?
C10 H10C 0.9800 . ?
C15 H15A 0.9800 . ?
C15 H15B 0.9800 . ?
C15 H15C 0.9800 . ?
C24 H24 0.9500 . ?
C24 C25 1.364(4) . ?
C25 H25 0.9500 . ?
B1 H1 1.0000 . ?
C6 H6A 0.9800 . ?
C6 H6B 0.9800 . ?
C6 H6C 0.9800 . ?
C11 H11A 0.9800 . ?
C11 H11B 0.9800 . ?
C11 H11C 0.9800 . ?
C1 H1A 0.9800 . ?
C1 H1B 0.9800 . ?
C1 H1C 0.9800 . ?
C20 H20A 0.9800 . ?
C20 H20B 0.9800 . ?
C20 H20C 0.9800 . ?
C17 H17A 0.9800 . ?
C17 H17B 0.9800 . ?
C17 H17C 0.9800 . ?
C18 H18A 0.9800 . ?
C18 H18B 0.9800 . ?
C18 H18C 0.9800 . ?
C28 H28A 0.9800 . ?
C28 H28B 0.9800 . ?
C28 H28C 0.9800 . ?
C21 H21A 0.9800 . ?
C21 H21B 0.9800 . ?
C21 H21C 0.9800 . ?
C19 H19A 0.9800 . ?
C19 H19B 0.9800 . ?
C19 H19C 0.9800 . ?

loop_
_geom_torsion_atom_site_label_1
_geom_torsion_atom_site_label_2
_geom_torsion_atom_site_label_3
_geom_torsion_atom_site_label_4
_geom_torsion
_geom_torsion_site_symmetry_1
_geom_torsion_site_symmetry_2
_geom_torsion_site_symmetry_3
_geom_torsion_site_symmetry_4
_geom_torsion_publ_flag
Ti1 O1 C22 C27 -29.3(5) . . . . ?
Ti1 O1 C22 C23 151.0(3) . . . . ?
Ti1 N5 N4 C7 175.54(11) . . . . ?
Ti1 N5 N4 B1 -12.53(19) . . . . ?
Ti1 N5 C9 C8 -174.33(14) . . . . ?
Ti1 N5 C9 C10 8.2(3) . . . . ?
Ti1 N7 N6 C12 -173.20(12) . . . . ?
Ti1 N7 N6 B1 10.6(2) . . . . ?
Ti1 N7 C14 C13 172.41(13) . . . . ?
Ti1 N7 C14 C15 -9.9(3) . . . . ?
Ti1 N3 N2 C2 -165.10(12) . . . . ?
Ti1 N3 N2 B1 26.00(18) . . . . ?
Ti1 N3 C4 C3 161.29(15) . . . . ?
Ti1 N3 C4 C5 -21.7(3) . . . . ?
O1 C22 C23 C24 177.05(19) . . . . ?
O1 C22 C23 C28 -5.2(3) . . . . ?
N5 Ti1 O1 C22 -65.2(4) . . . . ?
N5 N4 C7 C8 0.4(2) . . . . ?
N5 N4 C7 C6 -178.81(18) . . . . ?
N5 N4 B1 N6 65.2(2) . . . . ?
N5 N4 B1 N2 -53.93(19) . . . . ?
N5 C9 C8 C7 -1.3(2) . . . . ?
N4 N5 C9 C8 1.5(2) . . . . ?
N4 N5 C9 C10 -175.90(18) . . . . ?
N4 C7 C8 C9 0.5(2) . . . . ?
N7 Ti1 O1 C22 53.4(4) . . . . ?
N7 N6 C12 C13 -0.5(2) . . . . ?
N7 N6 C12 C11 178.5(2) . . . . ?
N7 N6 B1 N4 -64.56(19) . . . . ?
N7 N6 B1 N2 53.3(2) . . . . ?
N7 C14 C13 C12 0.5(2) . . . . ?
N3 Ti1 O1 C22 -32.8(4) . . . . ?
N3 N2 C2 C3 -1.4(2) . . . . ?
N3 N2 C2 C1 178.84(18) . . . . ?
N3 N2 B1 N4 44.50(19) . . . . ?
N3 N2 B1 N6 -75.00(19) . . . . ?
N3 C4 C3 C2 1.1(2) . . . . ?
N6 N7 C14 C13 -0.8(2) . . . . ?
N6 N7 C14 C15 176.83(18) . . . . ?
N6 C12 C13 C14 0.0(2) . . . . ?
N2 N3 C4 C3 -1.9(2) . . . . ?
N2 N3 C4 C5 175.04(17) . . . . ?
N2 C2 C3 C4 0.2(2) . . . . ?
N1 Ti1 O1 C22 160.7(3) . . . . ?
C27 C22 C23 C24 -2.7(3) . . . . ?
C27 C22 C23 C28 175.1(2) . . . . ?
C27 C26 C25 C24 -1.7(4) . . . . ?
C22 C27 C26 C25 0.5(3) . . . . ?
C22 C23 C24 C25 1.5(4) . . . . ?
C9 N5 N4 C7 -1.21(19) . . . . ?
C9 N5 N4 B1 170.72(15) . . . . ?
C14 N7 N6 C12 0.82(19) . . . . ?
C14 N7 N6 B1 -175.41(15) . . . . ?
C4 N3 N2 C2 2.11(19) . . . . ?
C4 N3 N2 B1 -166.79(15) . . . . ?
C12 N6 B1 N4 120.2(2) . . . . ?
C12 N6 B1 N2 -122.0(2) . . . . ?
C7 N4 B1 N6 -124.64(18) . . . . ?
C7 N4 B1 N2 116.24(19) . . . . ?
C2 N2 B1 N4 -121.7(2) . . . . ?
C2 N2 B1 N6 118.8(2) . . . . ?
C23 C24 C25 C26 0.6(4) . . . . ?
C26 C27 C22 O1 -178.03(17) . . . . ?
C26 C27 C22 C23 1.7(3) . . . . ?
C5 C4 C3 C2 -175.6(2) . . . . ?
C29 C27 C22 O1 1.2(3) . . . . ?
C29 C27 C22 C23 -179.1(2) . . . . ?
C29 C27 C26 C25 -178.8(2) . . . . ?
C16 Si1 N1 Ti1 -4.61(16) . . . . ?
C16 Si1 N1 Si2 -178.44(11) . . . . ?
C10 C9 C8 C7 175.9(2) . . . . ?
C15 C14 C13 C12 -176.9(2) . . . . ?
B1 N4 C7 C8 -170.56(18) . . . . ?
B1 N4 C7 C6 10.2(3) . . . . ?
B1 N6 C12 C13 175.10(18) . . . . ?
B1 N6 C12 C11 -5.9(3) . . . . ?
B1 N2 C2 C3 165.76(18) . . . . ?
B1 N2 C2 C1 -14.0(3) . . . . ?
C6 C7 C8 C9 179.7(2) . . . . ?
C11 C12 C13 C14 -178.9(2) . . . . ?
C1 C2 C3 C4 179.9(2) . . . . ?
C20 Si2 N1 Ti1 53.90(14) . . . . ?
C20 Si2 N1 Si1 -131.51(13) . . . . ?
C17 Si1 N1 Ti1 -122.81(16) . . . . ?
C17 Si1 N1 Si2 63.36(17) . . . . ?
C18 Si1 N1 Ti1 116.16(15) . . . . ?
C18 Si1 N1 Si2 -57.66(16) . . . . ?
C28 C23 C24 C25 -176.3(3) . . . . ?
C21 Si2 N1 Ti1 -70.97(16) . . . . ?
C21 Si2 N1 Si1 103.62(16) . . . . ?
C19 Si2 N1 Ti1 169.1(2) . . . . ?
C19 Si2 N1 Si1 -16.3(3) . . . . ?
